data_1519309
loop_
_publ_author_name
'Ward, Robert S.'
'Light, Mark E.'
'Hursthouse, Michael B.'

_publ_section_title
;
 C16H14O7
;
_journal_name_full 'Crystal Structure Report Archive'
_journal_page_first 727
_journal_year 2001
_chemical_formula_sum 'C16 H14 O7'
_chemical_formula_weight 318.27
_space_group_IT_number 29
_symmetry_cell_setting orthorhombic
_symmetry_space_group_name_Hall 'P 2c -2ac'
_symmetry_space_group_name_H-M 'P c a 21'
_atom_sites_solution_hydrogens geom
_atom_sites_solution_primary direct
_atom_sites_solution_secondary difmap
_cell_angle_alpha 90.00
_cell_angle_beta 90.00
_cell_angle_gamma 90.00
_cell_formula_units_Z 4
_cell_length_a 16.4355(3)
_cell_length_b 13.0381(2)
_cell_length_c 6.51490(10)
_cell_measurement_reflns_used 4106
_cell_measurement_temperature 120(2)
_cell_measurement_theta_max 27.48
_cell_measurement_theta_min 2.91
_cell_volume 1396.06(4)
_computing_cell_refinement 'DENZO and COLLECT'
_computing_data_collection
;
'DENZO (Otwinowski and Minor, 1997) & COLLECT (Hooft, 1998) '
;
_computing_data_reduction 'DENZO and COLLECT'
_computing_publication_material SHELXL-97
_computing_structure_refinement 'SHELXL-97 (Sheldrick, 2008)'
_computing_structure_solution 'SHELXS-97 (Sheldrick, 2008)'
_diffrn_ambient_temperature 120(2)
_diffrn_measured_fraction_theta_full 0.996
_diffrn_measured_fraction_theta_max 0.996
_diffrn_measurement_device_type 'Enraf Nonius KappaCCD area detector'
_diffrn_measurement_method '\w and \f scans to fill Ewald sphere'
_diffrn_radiation_monochromator graphite
_diffrn_radiation_source 'Enraf Nonius FR591 rotating anode'
_diffrn_radiation_type MoK\a
_diffrn_radiation_wavelength 0.71073
_diffrn_reflns_av_R_equivalents 0.0662
_diffrn_reflns_av_sigmaI/netI 0.0445
_diffrn_reflns_limit_h_max 19
_diffrn_reflns_limit_h_min -19
_diffrn_reflns_limit_k_max 14
_diffrn_reflns_limit_k_min -15
_diffrn_reflns_limit_l_max 7
_diffrn_reflns_limit_l_min -7
_diffrn_reflns_number 5768
_diffrn_reflns_theta_full 25.03
_diffrn_reflns_theta_max 25.03
_diffrn_reflns_theta_min 2.93
_exptl_absorpt_coefficient_mu 0.120
_exptl_absorpt_correction_T_max 0.9916
_exptl_absorpt_correction_T_min 0.9648
_exptl_absorpt_correction_type empirical
_exptl_absorpt_process_details 'SORTAV (R.H.Blessing, 1995, 1997)'
_exptl_crystal_colour colourless
_exptl_crystal_density_diffrn 1.514
_exptl_crystal_density_method 'not measured'
_exptl_crystal_description tablet
_exptl_crystal_F_000 664
_exptl_crystal_size_max 0.30
_exptl_crystal_size_mid 0.15
_exptl_crystal_size_min 0.07
_refine_diff_density_max 0.232
_refine_diff_density_min -0.288
_refine_diff_density_rms 0.058
_refine_ls_abs_structure_details 'Flack H D (1983), Acta Cryst. A39, 876-881'
_refine_ls_extinction_coef 0.033(5)
_refine_ls_extinction_expression Fc^*^=kFc[1+0.001xFc^2^\l^3^/sin(2\q)]^-1/4^
_refine_ls_extinction_method SHELXL
_refine_ls_goodness_of_fit_ref 0.889
_refine_ls_hydrogen_treatment mixed
_refine_ls_matrix_type full
_refine_ls_number_parameters 218
_refine_ls_number_reflns 1347
_refine_ls_number_restraints 6
_refine_ls_restrained_S_all 0.889
_refine_ls_R_factor_all 0.0394
_refine_ls_R_factor_gt 0.0353
_refine_ls_shift/su_max 0.000
_refine_ls_shift/su_mean 0.000
_refine_ls_structure_factor_coef Fsqd
_refine_ls_weighting_details 'calc w=1/[\s^2^(Fo^2^)+(0.0814P)^2^+0.2927P] where P=(Fo^2^+2Fc^2^)/3'
_refine_ls_weighting_scheme calc
_refine_ls_wR_factor_gt 0.0920
_refine_ls_wR_factor_ref 0.0956
_reflns_number_gt 1249
_reflns_number_total 1347
_reflns_threshold_expression >2\s(I)
_cod_data_source_file eCrystal-727.cif
_cod_data_source_block s92
_cod_depositor_comments
;
Citation :
Ward, Robert S. and Light, Mark E. and Hursthouse, Michael B. (2001) 
University of Southampton, Crystal Structure Report Archive. 

More at:
http://ecrystals.chem.soton.ac.uk/727/

The following automatic conversions were performed:

'_symmetry_cell_setting' value 'Orthorhombic' changed to
'orthorhombic' according to the built-in table from CIF Core
dictionary named 'cif_core.dic' version 2.4.1 from 2010-06-29.

'_exptl_absorpt_correction_type' value 'Empirical' changed to
'empirical' according to the built-in table from CIF Core dictionary
named 'cif_core.dic' version 2.4.1 from 2010-06-29.

Automatic conversion script
Id: cif_fix_values 3105 2015-03-04 15:46:00Z robertas 
;
_cod_original_sg_symbol_H-M Pca2(1)
_cod_database_code 1519309

loop_
_symmetry_equiv_pos_as_xyz
'x, y, z'
'-x, -y, z+1/2'
'x+1/2, -y, z'
'-x+1/2, y, z+1/2'

loop_
_atom_site_label
_atom_site_type_symbol
_atom_site_fract_x
_atom_site_fract_y
_atom_site_fract_z
_atom_site_U_iso_or_equiv
_atom_site_adp_type
_atom_site_occupancy
_atom_site_symmetry_multiplicity
_atom_site_calc_flag
_atom_site_refinement_flags
_atom_site_disorder_assembly
_atom_site_disorder_group
C1 C 0.13913(14) 0.13297(19) 0.5004(4) 0.0188(5) Uani 1 1 d . . .
C2 C 0.15166(14) 0.23855(19) 0.4832(4) 0.0203(6) Uani 1 1 d . . .
H2 H 0.1074 0.2852 0.4728 0.024 Uiso 1 1 calc R . .
C3 C 0.23156(14) 0.27209(19) 0.4819(5) 0.0209(6) Uani 1 1 d . . .
C4 C 0.29727(15) 0.20463(19) 0.4986(5) 0.0211(6) Uani 1 1 d . . .
H4 H 0.3514 0.2302 0.4973 0.025 Uiso 1 1 calc R . .
C5 C 0.28323(14) 0.10154(19) 0.5170(4) 0.0182(6) Uani 1 1 d . . .
C6 C 0.20269(14) 0.06238(18) 0.5211(4) 0.0178(5) Uani 1 1 d . . .
C7 C 0.18626(15) -0.04529(18) 0.5466(4) 0.0178(6) Uani 1 1 d . . .
C8 C 0.10066(15) -0.07426(18) 0.5465(4) 0.0200(6) Uani 1 1 d . . .
C9 C 0.04434(14) -0.00079(19) 0.5210(5) 0.0211(6) Uani 1 1 d . . .
H9 H -0.0111 -0.0216 0.5188 0.025 Uiso 1 1 calc R . .
C10 C 0.07507(14) -0.18322(18) 0.5721(5) 0.0203(6) Uani 1 1 d . . .
C11 C 0.10328(15) -0.23987(19) 0.7398(5) 0.0216(6) Uani 1 1 d . . .
H11 H 0.1399 -0.2095 0.8348 0.026 Uiso 1 1 calc R . .
C12 C 0.07772(16) -0.34091(19) 0.7681(5) 0.0233(6) Uani 1 1 d . . .
C13 C 0.02400(14) -0.38493(19) 0.6278(5) 0.0229(6) Uani 1 1 d . . .
C14 C -0.00378(16) -0.3292(2) 0.4623(5) 0.0230(6) Uani 1 1 d . . .
H14 H -0.0405 -0.3595 0.3675 0.028 Uiso 1 1 calc R . .
C15 C 0.02223(15) -0.2279(2) 0.4339(5) 0.0238(6) Uani 1 1 d . . .
H15 H 0.0034 -0.1897 0.3190 0.029 Uiso 1 1 calc R . .
C16 C 0.19048(18) 0.44813(19) 0.4544(7) 0.0396(9) Uani 1 1 d . . .
H16A H 0.2148 0.5165 0.4419 0.059 Uiso 1 1 calc R . .
H16B H 0.1577 0.4448 0.5799 0.059 Uiso 1 1 calc R . .
H16C H 0.1558 0.4347 0.3351 0.059 Uiso 1 1 calc R . .
O1 O 0.25387(12) 0.37233(12) 0.4637(4) 0.0287(5) Uani 1 1 d . . .
O2 O 0.34735(10) 0.03609(14) 0.5321(3) 0.0225(5) Uani 1 1 d . . .
H2A H 0.3301 -0.0243 0.5432 0.034 Uiso 1 1 calc R . .
O1W O 0.19681(13) 0.69745(15) 0.2062(4) 0.0342(5) Uani 1 1 d D . .
O3 O 0.24266(11) -0.10982(12) 0.5674(3) 0.0232(5) Uani 1 1 d . . .
O4 O 0.06011(10) 0.10097(13) 0.4980(3) 0.0209(4) Uani 1 1 d . . .
O5 O 0.00134(13) -0.48420(14) 0.6667(4) 0.0292(5) Uani 1 1 d . . .
H5 H -0.0325 -0.5033 0.5781 0.044 Uiso 1 1 calc R . .
O6 O 0.10316(12) -0.40050(16) 0.9284(4) 0.0309(5) Uani 1 1 d . . .
H6 H 0.1338 -0.3660 1.0052 0.046 Uiso 1 1 calc R . .
H1W H 0.236(3) 0.719(3) 0.140(9) 0.103 Uiso 1 1 d D . .
H2W H 0.166(2) 0.721(3) 0.295(6) 0.060 Uiso 1 1 d D . .

loop_
_atom_site_aniso_label
_atom_site_aniso_U_11
_atom_site_aniso_U_22
_atom_site_aniso_U_33
_atom_site_aniso_U_23
_atom_site_aniso_U_13
_atom_site_aniso_U_12
C1 0.0204(11) 0.0172(12) 0.0188(12) 0.0002(12) -0.0010(12) 0.0013(10)
C2 0.0238(11) 0.0150(12) 0.0222(13) 0.0007(12) 0.0026(12) 0.0041(9)
C3 0.0278(13) 0.0162(11) 0.0188(14) 0.0026(12) 0.0002(12) -0.0020(9)
C4 0.0227(11) 0.0212(13) 0.0195(13) -0.0026(12) 0.0014(12) -0.0026(10)
C5 0.0188(11) 0.0197(12) 0.0162(13) 0.0007(11) 0.0011(10) 0.0016(9)
C6 0.0233(12) 0.0139(12) 0.0160(12) -0.0002(11) -0.0011(11) 0.0017(9)
C7 0.0219(11) 0.0155(12) 0.0160(13) -0.0006(10) -0.0002(11) 0.0001(10)
C8 0.0239(12) 0.0149(12) 0.0212(14) -0.0042(11) 0.0004(11) -0.0016(10)
C9 0.0225(11) 0.0157(12) 0.0249(14) 0.0001(12) -0.0017(11) -0.0029(9)
C10 0.0181(11) 0.0136(12) 0.0293(14) -0.0003(11) 0.0021(12) -0.0007(9)
C11 0.0208(12) 0.0188(12) 0.0251(14) -0.0005(12) -0.0002(11) -0.0040(9)
C12 0.0237(12) 0.0180(13) 0.0284(15) 0.0025(12) 0.0018(12) -0.0007(10)
C13 0.0200(12) 0.0145(12) 0.0343(16) -0.0026(13) 0.0031(12) -0.0015(10)
C14 0.0218(11) 0.0146(13) 0.0325(16) -0.0027(13) -0.0036(12) 0.0001(9)
C15 0.0251(12) 0.0186(14) 0.0277(15) -0.0009(12) -0.0023(12) 0.0031(10)
C16 0.0334(15) 0.0151(13) 0.070(3) 0.0047(16) 0.0001(17) 0.0024(11)
O1 0.0308(9) 0.0132(8) 0.0420(13) 0.0028(10) 0.0000(10) -0.0011(8)
O2 0.0197(8) 0.0190(9) 0.0289(11) 0.0000(9) 0.0003(9) 0.0020(6)
O1W 0.0387(12) 0.0268(10) 0.0370(13) -0.0006(10) -0.0017(11) -0.0056(9)
O3 0.0212(8) 0.0172(8) 0.0312(11) 0.0027(9) 0.0018(8) 0.0032(7)
O4 0.0181(8) 0.0139(8) 0.0306(10) -0.0004(9) -0.0007(9) -0.0010(6)
O5 0.0323(9) 0.0160(9) 0.0392(14) -0.0006(10) -0.0037(10) -0.0073(7)
O6 0.0371(11) 0.0229(10) 0.0327(12) 0.0054(9) -0.0081(9) -0.0101(8)

loop_
_atom_type_symbol
_atom_type_description
_atom_type_scat_dispersion_real
_atom_type_scat_dispersion_imag
_atom_type_scat_source
C C 0.0033 0.0000 'International Tables Vol C Tables 4.2.6.8 and 6.1.1.4'
H H 0.0000 0.0000 'International Tables Vol C Tables 4.2.6.8 and 6.1.1.4'
O O 0.0106 0.0000 'International Tables Vol C Tables 4.2.6.8 and 6.1.1.4'

loop_
_geom_angle_atom_site_label_1
_geom_angle_atom_site_label_2
_geom_angle_atom_site_label_3
_geom_angle
_geom_angle_site_symmetry_1
_geom_angle_site_symmetry_3
O4 C1 C2 116.2(2) . .
O4 C1 C6 120.7(2) . .
C2 C1 C6 123.1(2) . .
C3 C2 C1 116.9(2) . .
C3 C2 H2 121.6 . .
C1 C2 H2 121.6 . .
O1 C3 C2 124.0(2) . .
O1 C3 C4 113.7(2) . .
C2 C3 C4 122.3(2) . .
C5 C4 C3 119.6(2) . .
C5 C4 H4 120.2 . .
C3 C4 H4 120.2 . .
O2 C5 C4 119.5(2) . .
O2 C5 C6 119.7(2) . .
C4 C5 C6 120.8(2) . .
C1 C6 C5 117.3(2) . .
C1 C6 C7 120.8(2) . .
C5 C6 C7 121.9(2) . .
O3 C7 C6 121.7(2) . .
O3 C7 C8 122.5(2) . .
C6 C7 C8 115.7(2) . .
C9 C8 C7 118.8(2) . .
C9 C8 C10 120.0(2) . .
C7 C8 C10 121.3(2) . .
C8 C9 O4 125.3(2) . .
C8 C9 H9 117.3 . .
O4 C9 H9 117.3 . .
C15 C10 C11 119.7(2) . .
C15 C10 C8 120.4(3) . .
C11 C10 C8 119.8(2) . .
C12 C11 C10 120.1(2) . .
C12 C11 H11 119.9 . .
C10 C11 H11 119.9 . .
O6 C12 C13 117.4(2) . .
O6 C12 C11 123.0(3) . .
C13 C12 C11 119.5(3) . .
O5 C13 C14 123.5(2) . .
O5 C13 C12 116.1(3) . .
C14 C13 C12 120.4(2) . .
C13 C14 C15 120.0(3) . .
C13 C14 H14 120.0 . .
C15 C14 H14 120.0 . .
C10 C15 C14 120.2(3) . .
C10 C15 H15 119.9 . .
C14 C15 H15 119.9 . .
O1 C16 H16A 109.5 . .
O1 C16 H16B 109.5 . .
H16A C16 H16B 109.5 . .
O1 C16 H16C 109.5 . .
H16A C16 H16C 109.5 . .
H16B C16 H16C 109.5 . .
C3 O1 C16 117.9(2) . .
C5 O2 H2A 109.5 . .
H1W O1W H2W 135(4) . .
C9 O4 C1 118.59(18) . .
C13 O5 H5 109.5 . .
C12 O6 H6 109.5 . .

loop_
_geom_bond_atom_site_label_1
_geom_bond_atom_site_label_2
_geom_bond_distance
_geom_bond_site_symmetry_2
C1 O4 1.364(3) .
C1 C2 1.396(3) .
C1 C6 1.399(3) .
C2 C3 1.384(3) .
C2 H2 0.9500 .
C3 O1 1.363(3) .
C3 C4 1.397(3) .
C4 C5 1.369(4) .
C4 H4 0.9500 .
C5 O2 1.360(3) .
C5 C6 1.419(3) .
C6 C7 1.439(3) .
C7 O3 1.259(3) .
C7 C8 1.457(3) .
C8 C9 1.342(3) .
C8 C10 1.491(3) .
C9 O4 1.360(3) .
C9 H9 0.9500 .
C10 C15 1.380(4) .
C10 C11 1.398(4) .
C11 C12 1.395(4) .
C11 H11 0.9500 .
C12 O6 1.367(4) .
C12 C13 1.394(4) .
C13 O5 1.370(3) .
C13 C14 1.378(4) .
C14 C15 1.401(4) .
C14 H14 0.9500 .
C15 H15 0.9500 .
C16 O1 1.437(3) .
C16 H16A 0.9800 .
C16 H16B 0.9800 .
C16 H16C 0.9800 .
O2 H2A 0.8400 .
O1W H1W 0.825(18) .
O1W H2W 0.828(18) .
O5 H5 0.8400 .
O6 H6 0.8400 .

loop_
_geom_hbond_atom_site_label_D
_geom_hbond_atom_site_label_H
_geom_hbond_atom_site_label_A
_geom_hbond_distance_DH
_geom_hbond_distance_HA
_geom_hbond_distance_DA
_geom_hbond_angle_DHA
_geom_hbond_site_symmetry_A
O5 H5 O6 0.84 1.97 2.761(3) 157.1 2_544
O6 H6 O1W 0.84 1.86 2.697(3) 171.5 1_546
O1W H1W O3 0.825(18) 2.31(4) 2.850(3) 124(4) 4_564
